data_2300669
loop_
_publ_author_name
'Roslova, Maria'
'Smeets, Stef'
'Wang, Bin'
'Thersleff, Thomas'
'Xu, Hongyi'
'Zou, Xiaodong'

_publ_section_title
;
 <i>InsteaDMatic</i>: towards cross-platform automated continuous rotation
 electron diffraction
;
_journal_issue 5
_journal_name_full 'Journal of Applied Crystallography'
_journal_page_first 1217
_journal_page_last 1224
_journal_paper_doi 10.1107/S1600576720009590
_journal_volume 53
_journal_year 2020
_chemical_formula_moiety 'O24 Si12'
_chemical_formula_sum 'O24 Si12'
_chemical_formula_weight 721.01
_space_group_crystal_system orthorhombic
_space_group_IT_number 62
_space_group_name_Hall '-P 2ac 2n'
_space_group_name_H-M_alt 'P n m a'
_audit_creation_date 2020-04-16
_audit_creation_method
;
Olex2 1.2
(compiled 2018.05.29 svn.r3508 for OlexSys, GUI svn.r5506)
;
_cell_angle_alpha 90
_cell_angle_beta 90
_cell_angle_gamma 90
_cell_formula_units_Z 8
_cell_length_a 20.022(4)
_cell_length_b 19.899(4)
_cell_length_c 13.383(3)
_cell_measurement_temperature 293(2)
_cell_volume 5332.0(19)
_computing_molecular_graphics 'Olex2 (Dolomanov et al., 2009)'
_computing_publication_material 'Olex2 (Dolomanov et al., 2009)'
_computing_structure_refinement 'ShelXL (Sheldrick, 2015)'
_diffrn_ambient_temperature 293(2)
_diffrn_measured_fraction_theta_full 0.998
_diffrn_measured_fraction_theta_max 0.949
_diffrn_measurement_device_type 'Themis Z'
_diffrn_measurement_method cRED
_diffrn_radiation_type '300 kV electrons'
_diffrn_radiation_wavelength 0.019
_diffrn_reflns_av_R_equivalents 0.2282
_diffrn_reflns_av_unetI/netI 0.1367
_diffrn_reflns_Laue_measured_fraction_full 0.998
_diffrn_reflns_Laue_measured_fraction_max 0.949
_diffrn_reflns_limit_h_max 24
_diffrn_reflns_limit_h_min -24
_diffrn_reflns_limit_k_max 23
_diffrn_reflns_limit_k_min -23
_diffrn_reflns_limit_l_max 16
_diffrn_reflns_limit_l_min -16
_diffrn_reflns_number 65672
_diffrn_reflns_point_group_measured_fraction_full 0.998
_diffrn_reflns_point_group_measured_fraction_max 0.949
_diffrn_reflns_theta_full 0.653
_diffrn_reflns_theta_max 0.680
_diffrn_reflns_theta_min 0.049
_diffrn_source XFEG
_exptl_absorpt_coefficient_mu 0.000
_exptl_crystal_density_diffrn 1.796
_exptl_crystal_description 'merged dataset'
_exptl_crystal_F_000 939
_refine_diff_density_max 0.266
_refine_diff_density_min -0.231
_refine_diff_density_rms 0.059
_refine_ls_extinction_coef 889(14)
_refine_ls_extinction_expression Fc^*^=kFc[1+0.001xFc^2^\l^3^/sin(2\q)]^-1/4^
_refine_ls_extinction_method 'SHELXL-2018/3 (Sheldrick 2018)'
_refine_ls_goodness_of_fit_ref 1.609
_refine_ls_hydrogen_treatment undef
_refine_ls_matrix_type full
_refine_ls_number_parameters 332
_refine_ls_number_reflns 5299
_refine_ls_number_restraints 0
_refine_ls_restrained_S_all 1.609
_refine_ls_R_factor_all 0.1997
_refine_ls_R_factor_gt 0.1758
_refine_ls_shift/su_max 0.001
_refine_ls_shift/su_mean 0.000
_refine_ls_structure_factor_coef Fsqd
_refine_ls_weighting_details 'w=1/[\s^2^(Fo^2^)+(0.2000P)^2^] where P=(Fo^2^+2Fc^2^)/3'
_refine_ls_weighting_scheme calc
_refine_ls_wR_factor_gt 0.4746
_refine_ls_wR_factor_ref 0.4914
_reflns_Friedel_coverage 0.000
_reflns_number_gt 3903
_reflns_number_total 5299
_reflns_threshold_expression 'I > 2\s(I)'
_cod_data_source_file te5059sup1.cif
_cod_data_source_block zsm5_cluster_1_np
_cod_depositor_comments 'Adding full bibliography for 2300668--2300669.cif.'
_cod_database_code 2300669
_cod_database_fobs_code 2300669
_shelx_shelxl_version_number 2018/3
_shelx_space_group_comment
;
The symmetry employed for this shelxl refinement is uniquely defined
by the following loop, which should always be used as a source of
symmetry information in preference to the above space-group names.
They are only intended as comments.
;
_olex2_refinement_description
;
;
_olex2_submission_special_instructions 'No special instructions were received'

loop_
_space_group_symop_operation_xyz
'x, y, z'
'-x+1/2, -y, z+1/2'
'x+1/2, -y+1/2, -z+1/2'
'-x, y+1/2, -z'
'-x, -y, -z'
'x-1/2, y, -z-1/2'
'-x-1/2, y-1/2, z-1/2'
'x, -y-1/2, z'

loop_
_atom_site_label
_atom_site_type_symbol
_atom_site_fract_x
_atom_site_fract_y
_atom_site_fract_z
_atom_site_U_iso_or_equiv
_atom_site_adp_type
_atom_site_occupancy
_atom_site_site_symmetry_order
_atom_site_calc_flag
_atom_site_refinement_flags_posn
_atom_site_refinement_flags_adp
_atom_site_refinement_flags_occupancy
_atom_site_disorder_assembly
_atom_site_disorder_group
Si1 Si 0.42297(17) 0.05736(16) -0.3373(3) 0.0563(10) Uani 1 1 d . . . . .
Si2 Si 0.30821(16) 0.02886(19) -0.1915(4) 0.0593(10) Uani 1 1 d . . . . .
Si3 Si 0.28019(19) 0.06248(16) 0.0309(3) 0.0574(10) Uani 1 1 d . . . . .
Si4 Si 0.12292(18) 0.06406(16) 0.0268(3) 0.0551(10) Uani 1 1 d . . . . .
Si5 Si 0.07183(16) 0.02800(17) -0.1849(3) 0.0525(9) Uani 1 1 d . . . . .
Si6 Si 0.18629(18) 0.05933(18) -0.3284(4) 0.0572(10) Uani 1 1 d . . . . .
Si7 Si 0.42266(17) -0.17200(17) -0.3265(3) 0.0560(10) Uani 1 1 d . . . . .
Si8 Si 0.30781(17) -0.12917(18) -0.1850(3) 0.0589(10) Uani 1 1 d . . . . .
Si9 Si 0.27495(17) -0.17265(16) 0.0290(3) 0.0552(10) Uani 1 1 d . . . . .
Si10 Si 0.11997(17) -0.17288(15) 0.0274(3) 0.0560(10) Uani 1 1 d . . . . .
Si11 Si 0.06933(16) -0.12986(16) -0.1839(3) 0.0559(10) Uani 1 1 d . . . . .
Si12 Si 0.18698(17) -0.17305(18) -0.3182(4) 0.0594(11) Uani 1 1 d . . . . .
O1 O 0.3731(4) 0.0558(4) -0.2449(7) 0.095(2) Uani 1 1 d . . . . .
O2 O 0.3075(3) 0.0605(3) -0.0814(6) 0.0762(19) Uani 1 1 d . . . . .
O3 O 0.2017(3) 0.0581(5) 0.0305(9) 0.109(3) Uani 1 1 d . . . . .
O4 O 0.0982(5) 0.0625(4) -0.0880(7) 0.094(2) Uani 1 1 d . . . . .
O5 O 0.1148(3) 0.0553(3) -0.2755(6) 0.0740(18) Uani 1 1 d . . . . .
O6 O 0.2426(4) 0.0552(4) -0.2473(7) 0.094(2) Uani 1 1 d . . . . .
O7 O 0.3742(3) -0.1561(4) -0.2371(7) 0.091(2) Uani 1 1 d . . . . .
O8 O 0.3093(3) -0.1554(4) -0.0746(7) 0.084(2) Uani 1 1 d . . . . .
O9 O 0.1974(2) -0.1553(4) 0.0271(6) 0.0769(19) Uani 1 1 d . . . . .
O10 O 0.0896(5) -0.1625(5) -0.0833(7) 0.112(3) Uani 1 1 d . . . . .
O11 O 0.1156(3) -0.1584(4) -0.2721(8) 0.098(3) Uani 1 1 d . . . . .
O12 O 0.2428(4) -0.1537(5) -0.2398(6) 0.096(2) Uani 1 1 d . . . . .
O13 O 0.3071(6) -0.0511(4) -0.1825(11) 0.121(4) Uani 1 1 d . . . . .
O14 O 0.0781(4) -0.0515(3) -0.1757(7) 0.088(2) Uani 1 1 d . . . . .
O15 O 0.4172(4) 0.1278(3) -0.3937(6) 0.082(2) Uani 1 1 d . . . . .
O16 O 0.4082(4) -0.0006(3) -0.4126(7) 0.097(2) Uani 1 1 d . . . . .
O17 O 0.4026(4) -0.1337(3) -0.4236(6) 0.084(2) Uani 1 1 d . . . . .
O18 O 0.1897(3) 0.1318(3) -0.3850(6) 0.078(2) Uani 1 1 d . . . . .
O19 O 0.1921(4) 0.0000(3) -0.4092(7) 0.090(2) Uani 1 1 d . . . . .
O20 O 0.1950(4) -0.1296(3) -0.4212(7) 0.087(2) Uani 1 1 d . . . . .
O21 O -0.0033(3) 0.0509(3) -0.2058(6) 0.0713(17) Uani 1 1 d . . . . .
O22 O -0.0061(3) -0.1502(4) -0.2101(7) 0.089(2) Uani 1 1 d . . . . .
O23 O 0.4232(6) -0.250000 -0.3547(8) 0.085(3) Uani 1 2 d S T P . .
O24 O 0.1897(5) -0.250000 -0.3498(9) 0.081(3) Uani 1 2 d S T P . .
O25 O 0.2853(5) -0.250000 0.0561(7) 0.067(2) Uani 1 2 d S T P . .
O26 O 0.1079(5) -0.250000 0.0591(7) 0.073(2) Uani 1 2 d S T P . .

loop_
_atom_site_aniso_label
_atom_site_aniso_U_11
_atom_site_aniso_U_22
_atom_site_aniso_U_33
_atom_site_aniso_U_23
_atom_site_aniso_U_13
_atom_site_aniso_U_12
Si1 0.0425(18) 0.0529(19) 0.073(3) 0.0038(16) -0.0008(17) 0.0004(13)
Si2 0.049(2) 0.056(2) 0.073(3) 0.000(2) 0.0055(17) 0.0069(14)
Si3 0.0442(18) 0.055(2) 0.073(3) 0.0006(17) -0.0059(18) 0.0020(14)
Si4 0.0472(18) 0.0511(18) 0.067(2) -0.0086(17) 0.0019(17) 0.0019(13)
Si5 0.0415(16) 0.0535(18) 0.063(2) -0.0064(17) 0.0071(16) -0.0017(13)
Si6 0.0443(18) 0.059(2) 0.068(3) 0.0036(18) 0.0114(17) 0.0041(13)
Si7 0.0430(18) 0.0539(19) 0.071(2) 0.0031(17) -0.0013(17) -0.0008(13)
Si8 0.055(2) 0.052(2) 0.069(3) -0.0032(18) 0.0108(18) -0.0013(14)
Si9 0.0426(17) 0.0505(18) 0.073(3) 0.0008(17) -0.0013(17) -0.0016(13)
Si10 0.0482(18) 0.0444(17) 0.075(3) 0.0000(17) -0.0013(17) 0.0030(13)
Si11 0.0444(17) 0.0473(18) 0.076(3) 0.0003(17) -0.0017(17) 0.0026(13)
Si12 0.0466(19) 0.055(2) 0.077(3) -0.0029(19) 0.0004(18) -0.0003(14)
O1 0.065(4) 0.137(7) 0.084(5) -0.017(4) 0.024(4) -0.003(3)
O2 0.074(4) 0.077(4) 0.077(5) -0.011(3) 0.020(3) -0.004(3)
O3 0.036(3) 0.157(9) 0.132(8) -0.012(6) -0.002(4) -0.005(3)
O4 0.099(5) 0.090(5) 0.092(5) -0.023(4) -0.026(5) -0.002(4)
O5 0.052(3) 0.085(4) 0.084(4) 0.018(3) 0.009(3) -0.001(2)
O6 0.065(4) 0.127(6) 0.091(5) 0.031(4) 0.003(4) 0.009(3)
O7 0.066(4) 0.107(5) 0.101(6) -0.014(4) 0.024(4) 0.014(3)
O8 0.063(4) 0.100(5) 0.090(5) 0.015(4) 0.000(3) 0.010(3)
O9 0.043(3) 0.076(4) 0.112(6) 0.006(4) 0.003(3) -0.002(2)
O10 0.112(6) 0.136(7) 0.090(5) 0.029(5) -0.035(5) 0.011(5)
O11 0.050(3) 0.083(4) 0.159(8) -0.017(5) 0.012(4) 0.001(3)
O12 0.072(4) 0.129(6) 0.087(5) 0.004(5) -0.009(4) -0.020(4)
O13 0.164(11) 0.057(4) 0.142(10) -0.001(4) 0.001(7) -0.010(4)
O14 0.095(5) 0.050(3) 0.118(6) -0.001(3) 0.014(5) 0.003(3)
O15 0.091(4) 0.056(3) 0.098(5) 0.008(3) -0.034(4) -0.002(3)
O16 0.107(5) 0.055(3) 0.128(6) -0.011(4) -0.028(5) -0.006(3)
O17 0.094(5) 0.056(3) 0.103(5) -0.004(3) -0.035(4) 0.009(3)
O18 0.080(4) 0.059(3) 0.094(5) 0.010(3) 0.018(4) -0.006(3)
O19 0.112(6) 0.058(4) 0.101(6) -0.014(4) 0.014(4) 0.011(3)
O20 0.106(5) 0.067(4) 0.089(5) 0.026(4) 0.005(4) -0.021(3)
O21 0.049(3) 0.081(4) 0.083(4) -0.003(3) 0.003(3) 0.001(2)
O22 0.060(4) 0.084(4) 0.121(6) 0.005(4) 0.006(4) -0.020(3)
O23 0.120(8) 0.046(4) 0.089(6) 0.000 -0.020(6) 0.000
O24 0.086(6) 0.063(5) 0.095(7) 0.000 0.020(5) 0.000
O25 0.087(5) 0.044(4) 0.071(5) 0.000 -0.007(4) 0.000
O26 0.086(6) 0.053(4) 0.081(6) 0.000 0.011(5) 0.000

loop_
_atom_type_symbol
_atom_type_description
_atom_type_scat_dispersion_real
_atom_type_scat_dispersion_imag
_atom_type_scat_source
Si Si 0.0000 0.0000 'International Tables Vol C Tables 4.2.6.8 and 6.1.1.4'
O O 0.0000 0.0000 'International Tables Vol C Tables 4.2.6.8 and 6.1.1.4'

loop_
_geom_angle_atom_site_label_1
_geom_angle_atom_site_label_2
_geom_angle_atom_site_label_3
_geom_angle
_geom_angle_site_symmetry_1
_geom_angle_site_symmetry_3
_geom_angle_publ_flag
O1 Si1 O15 109.8(5) . . ?
O1 Si1 O21 107.5(5) . 6_655 ?
O16 Si1 O1 111.7(5) . . ?
O16 Si1 O15 109.3(5) . . ?
O16 Si1 O21 110.5(4) . 6_655 ?
O21 Si1 O15 108.0(4) 6_655 . ?
O1 Si2 O2 106.9(4) . . ?
O1 Si2 O6 110.6(6) . . ?
O1 Si2 O13 112.6(6) . . ?
O6 Si2 O2 107.1(5) . . ?
O13 Si2 O2 108.8(6) . . ?
O13 Si2 O6 110.6(6) . . ?
O3 Si3 O2 109.7(6) . . ?
O3 Si3 O19 108.0(5) . 2 ?
O19 Si3 O2 109.7(5) 2 . ?
O20 Si3 O2 107.4(5) 2 . ?
O20 Si3 O3 111.4(5) 2 . ?
O20 Si3 O19 110.7(5) 2 2 ?
O3 Si4 O4 109.5(6) . . ?
O3 Si4 O16 108.0(5) . 2 ?
O3 Si4 O17 111.5(5) . 2 ?
O4 Si4 O16 110.0(5) . 2 ?
O4 Si4 O17 108.0(5) . 2 ?
O17 Si4 O16 109.8(4) 2 2 ?
O4 Si5 O5 107.6(5) . . ?
O4 Si5 O14 110.3(5) . . ?
O4 Si5 O21 109.8(5) . . ?
O5 Si5 O14 111.0(4) . . ?
O5 Si5 O21 106.2(4) . . ?
O14 Si5 O21 111.8(4) . . ?
O5 Si6 O18 106.7(4) . . ?
O5 Si6 O19 109.0(4) . . ?
O6 Si6 O5 109.6(5) . . ?
O6 Si6 O18 109.7(5) . . ?
O6 Si6 O19 112.1(5) . . ?
O19 Si6 O18 109.5(5) . . ?
O7 Si7 O23 112.3(6) . . ?
O17 Si7 O7 112.2(5) . . ?
O17 Si7 O22 111.0(5) . 6_655 ?
O17 Si7 O23 106.3(5) . . ?
O22 Si7 O7 105.5(5) 6_655 . ?
O22 Si7 O23 109.6(5) 6_655 . ?
O8 Si8 O7 106.5(5) . . ?
O8 Si8 O12 110.6(5) . . ?
O12 Si8 O7 112.5(6) . . ?
O13 Si8 O7 110.7(6) . . ?
O13 Si8 O8 108.2(7) . . ?
O13 Si8 O12 108.3(6) . . ?
O8 Si9 O9 111.3(4) . . ?
O8 Si9 O25 110.6(5) . . ?
O9 Si9 O25 109.8(5) . . ?
O18 Si9 O8 109.4(5) 2 . ?
O18 Si9 O9 109.8(4) 2 . ?
O18 Si9 O25 105.9(5) 2 . ?
O9 Si10 O10 109.7(5) . . ?
O9 Si10 O26 110.9(5) . . ?
O15 Si10 O9 109.8(4) 2 . ?
O15 Si10 O10 111.4(5) 2 . ?
O15 Si10 O26 107.1(4) 2 . ?
O26 Si10 O10 107.9(5) . . ?
O10 Si11 O11 109.9(5) . . ?
O10 Si11 O14 109.0(6) . . ?
O10 Si11 O22 109.4(5) . . ?
O14 Si11 O11 109.7(5) . . ?
O14 Si11 O22 111.7(4) . . ?
O22 Si11 O11 107.1(5) . . ?
O11 Si12 O20 108.6(5) . . ?
O11 Si12 O24 108.2(5) . . ?
O12 Si12 O11 109.6(5) . . ?
O12 Si12 O20 111.2(5) . . ?
O12 Si12 O24 112.7(6) . . ?
O24 Si12 O20 106.4(6) . . ?
Si2 O1 Si1 151.3(6) . . ?
Si3 O2 Si2 151.2(5) . . ?
Si3 O3 Si4 172.4(7) . . ?
Si5 O4 Si4 154.7(6) . . ?
Si5 O5 Si6 147.4(5) . . ?
Si6 O6 Si2 158.7(7) . . ?
Si7 O7 Si8 156.2(7) . . ?
Si8 O8 Si9 152.7(5) . . ?
Si10 O9 Si9 154.8(5) . . ?
Si11 O10 Si10 161.8(8) . . ?
Si12 O11 Si11 150.8(7) . . ?
Si8 O12 Si12 166.2(6) . . ?
Si8 O13 Si2 174.3(11) . . ?
Si11 O14 Si5 166.2(7) . . ?
Si10 O15 Si1 148.4(5) 2_554 . ?
Si1 O16 Si4 165.8(7) . 2_554 ?
Si7 O17 Si4 147.2(5) . 2_554 ?
Si9 O18 Si6 144.5(5) 2_554 . ?
Si3 O19 Si6 161.1(6) 2_554 . ?
Si3 O20 Si12 146.1(6) 2_554 . ?
Si1 O21 Si5 146.6(6) 6 . ?
Si7 O22 Si11 149.1(7) 6 . ?
Si7 O23 Si7 152.7(8) . 8 ?
Si12 O24 Si12 148.8(9) . 8 ?
Si9 O25 Si9 149.7(7) 8 . ?
Si10 O26 Si10 144.6(7) 8 . ?

loop_
_geom_bond_atom_site_label_1
_geom_bond_atom_site_label_2
_geom_bond_distance
_geom_bond_site_symmetry_2
_geom_bond_publ_flag
Si1 O1 1.589(8) . ?
Si1 O15 1.597(7) . ?
Si1 O16 1.560(8) . ?
Si1 O21 1.590(7) 6_655 ?
Si2 O1 1.577(8) . ?
Si2 O2 1.601(9) . ?
Si2 O6 1.600(8) . ?
Si2 O13 1.595(8) . ?
Si3 O2 1.601(9) . ?
Si3 O3 1.574(7) . ?
Si3 O19 1.580(8) 2 ?
Si3 O20 1.562(7) 2 ?
Si4 O3 1.582(7) . ?
Si4 O4 1.615(9) . ?
Si4 O16 1.625(7) 2 ?
Si4 O17 1.620(7) 2 ?
Si5 O4 1.558(8) . ?
Si5 O5 1.583(7) . ?
Si5 O14 1.592(6) . ?
Si5 O21 1.596(7) . ?
Si6 O5 1.599(7) . ?
Si6 O6 1.567(9) . ?
Si6 O18 1.630(7) . ?
Si6 O19 1.605(9) . ?
Si7 O7 1.573(8) . ?
Si7 O17 1.558(8) . ?
Si7 O22 1.570(7) 6_655 ?
Si7 O23 1.597(4) . ?
Si8 O7 1.593(7) . ?
Si8 O8 1.568(9) . ?
Si8 O12 1.571(8) . ?
Si8 O13 1.555(8) . ?
Si9 O8 1.585(9) . ?
Si9 O9 1.590(6) . ?
Si9 O18 1.577(8) 2 ?
Si9 O25 1.595(4) . ?
Si10 O9 1.589(6) . ?
Si10 O10 1.615(9) . ?
Si10 O15 1.573(7) 2 ?
Si10 O26 1.611(4) . ?
Si11 O10 1.548(9) . ?
Si11 O11 1.604(9) . ?
Si11 O14 1.572(6) . ?
Si11 O22 1.602(7) . ?
Si12 O11 1.584(7) . ?
Si12 O12 1.581(8) . ?
Si12 O20 1.635(8) . ?
Si12 O24 1.590(5) . ?
